data_7150111
loop_
_publ_author_name
'Smith, Keith'
'Liu, Chia-Hui'
'El-Hiti, Gamal A'
'Kang, Gurvinder S.'
'Jones, Elfyn'
'Clement, Simon G.'
'Checquer, Alex D.'
'Howarth, Oliver W.'
'Hursthouse, Michael B.'
'Coles, Simon J.'

_publ_section_title
;
 An extensive study of bromination of
 cis,trans,trans-1,5,9-cyclododecatriene: product structures and
 conformations.
;
_journal_issue 10
_journal_name_full 'Organic &amp; biomolecular chemistry'
_journal_page_first 1880
_journal_page_last 1892
_journal_paper_doi 10.1039/b417156j
_journal_volume 3
_journal_year 2005
_chemical_formula_sum 'C12 H18 Br6'
_chemical_formula_weight 641.72
_chemical_name_systematic
;
?
;
_space_group_IT_number 14
_symmetry_cell_setting monoclinic
_symmetry_space_group_name_Hall '-P 2yn'
_symmetry_space_group_name_H-M 'P 1 21/n 1'
_atom_sites_solution_hydrogens geom
_atom_sites_solution_primary direct
_atom_sites_solution_secondary difmap
_audit_creation_method SHELXL
_cell_angle_alpha 90.00
_cell_angle_beta 112.578(8)
_cell_angle_gamma 90.00
_cell_formula_units_Z 4
_cell_length_a 15.676(4)
_cell_length_b 6.4009(4)
_cell_length_c 18.702(3)
_cell_measurement_temperature 293(2)
_cell_volume 1732.7(5)
_computing_structure_refinement 'SHELXL-92 (Sheldrick, 1993)'
_computing_structure_solution 'SHELXS-86 (Sheldrick, 1990)'
_diffrn_ambient_temperature 293(2)
_diffrn_radiation_monochromator graphite
_diffrn_radiation_source 'fine-focus sealed tube'
_diffrn_radiation_type MoK\a
_diffrn_radiation_wavelength 0.71069
_diffrn_reflns_av_R_equivalents 0.0862
_diffrn_reflns_av_sigmaI/netI 0.1334
_diffrn_reflns_limit_h_max 16
_diffrn_reflns_limit_h_min -17
_diffrn_reflns_limit_k_max 7
_diffrn_reflns_limit_k_min -6
_diffrn_reflns_limit_l_max 20
_diffrn_reflns_limit_l_min -21
_diffrn_reflns_number 7273
_diffrn_reflns_theta_max 25.02
_diffrn_reflns_theta_min 2.16
_exptl_absorpt_coefficient_mu 13.886
_exptl_crystal_density_diffrn 2.460
_exptl_crystal_F_000 1200
_refine_diff_density_max 1.818
_refine_diff_density_min -1.017
_refine_diff_density_rms 0.269
_refine_ls_extinction_method none
_refine_ls_goodness_of_fit_all 1.001
_refine_ls_goodness_of_fit_obs 1.163
_refine_ls_matrix_type full
_refine_ls_number_parameters 163
_refine_ls_number_reflns 2684
_refine_ls_number_restraints 0
_refine_ls_restrained_S_all 1.001
_refine_ls_restrained_S_obs 1.163
_refine_ls_R_factor_all 0.0618
_refine_ls_R_factor_obs 0.0451
_refine_ls_shift/esd_max 0.002
_refine_ls_shift/esd_mean 0.000
_refine_ls_structure_factor_coef Fsqd
_refine_ls_weighting_details 'w=1/[\s^2^(Fo^2^)+(0.0448P)^2^+0.0000P] where P=(Fo^2^+2Fc^2^)/3'
_refine_ls_weighting_scheme calc
_refine_ls_wR_factor_all 0.1116
_refine_ls_wR_factor_obs 0.1098
_reflns_number_observed 1967
_reflns_number_total 2684
_reflns_observed_criterion >2sigma(I)
_cod_data_source_file b417156j.txt
_cod_data_source_block 03HUR307
_cod_depositor_comments
;
The following automatic conversions were performed:
'_symmetry_cell_setting' value 'Monoclinic' changed to 'monoclinic'
according to '/home/saulius/struct/CIF-dictionaries/cif_core.dic'
dictionary named 'cif_core.dic' version 2.4.1 from 2010-06-29.

Automatic conversion script
Id: cif_fix_enum 1527 2010-12-29 10:47:43Z saulius 

The following automatic conversions were performed:

'_refine_ls_weighting_scheme' value 'calc
w=1/[\s^2^(Fo^2^)+(0.0448P)^2^+0.0000P] where P=(Fo^2^+2Fc^2^)/3' was
changed to 'calc'. New tag '_refine_ls_weighting_details' was
created. The value of the new tag was set to
'w=1/[\s^2^(Fo^2^)+(0.0448P)^2^+0.0000P] where P=(Fo^2^+2Fc^2^)/3'.

Automatic conversion script
Id: cif_fix_values 3143 2015-03-26 13:38:13Z robertas 
;
_cod_original_cell_volume 1732.7(6)
_cod_original_sg_symbol_H-M P21/n
_cod_database_code 7150111

loop_
_symmetry_equiv_pos_as_xyz
'x, y, z'
'-x+1/2, y+1/2, -z+1/2'
'-x, -y, -z'
'x-1/2, -y-1/2, z-1/2'

loop_
_atom_site_aniso_label
_atom_site_aniso_U_11
_atom_site_aniso_U_22
_atom_site_aniso_U_33
_atom_site_aniso_U_23
_atom_site_aniso_U_13
_atom_site_aniso_U_12
Br1 0.0242(6) 0.0225(5) 0.0231(6) -0.0005(4) 0.0120(4) -0.0027(4)
Br2 0.0328(6) 0.0246(6) 0.0196(5) -0.0043(4) 0.0059(4) -0.0037(4)
Br3 0.0322(7) 0.0366(6) 0.0348(6) 0.0011(5) 0.0246(5) 0.0034(5)
Br4 0.0247(6) 0.0205(5) 0.0421(7) 0.0072(4) 0.0159(5) -0.0005(4)
Br5 0.0206(6) 0.0426(6) 0.0248(6) 0.0063(5) 0.0095(5) 0.0066(4)
Br6 0.0259(6) 0.0447(6) 0.0181(5) 0.0007(4) 0.0091(4) -0.0036(5)
C1 0.016(5) 0.025(5) 0.028(6) 0.001(4) 0.009(4) -0.006(4)
C2 0.024(6) 0.021(5) 0.013(5) -0.004(4) 0.007(4) 0.001(4)
C3 0.025(6) 0.022(5) 0.025(6) 0.001(4) 0.005(5) -0.005(4)
C4 0.026(6) 0.021(5) 0.018(5) -0.004(4) 0.010(4) 0.001(4)
C5 0.022(6) 0.020(5) 0.019(5) 0.012(4) 0.015(4) 0.009(4)
C6 0.021(6) 0.016(5) 0.036(6) 0.008(4) 0.020(5) 0.004(4)
C7 0.010(5) 0.027(5) 0.027(6) 0.005(4) 0.012(4) 0.005(4)
C8 0.012(5) 0.024(5) 0.026(6) 0.001(4) 0.003(4) -0.005(4)
C9 0.014(5) 0.023(5) 0.022(5) -0.005(4) 0.003(4) 0.003(4)
C10 0.018(5) 0.024(5) 0.015(5) 0.011(4) 0.001(4) 0.002(4)
C11 0.032(6) 0.014(5) 0.030(6) -0.004(4) 0.007(5) -0.006(4)
C12 0.017(6) 0.030(6) 0.027(6) 0.005(4) 0.007(5) 0.001(4)

loop_
_atom_site_label
_atom_site_type_symbol
_atom_site_fract_x
_atom_site_fract_y
_atom_site_fract_z
_atom_site_U_iso_or_equiv
_atom_site_thermal_displace_type
_atom_site_occupancy
_atom_site_calc_flag
_atom_site_refinement_flags
_atom_site_disorder_group
Br1 Br 0.09005(7) 0.20233(13) 0.01009(5) 0.0224(3) Uani 1 d . .
Br2 Br 0.03592(7) 0.32007(14) -0.17960(5) 0.0269(3) Uani 1 d . .
Br3 Br 0.35120(7) 0.8056(2) -0.17455(6) 0.0310(3) Uani 1 d . .
Br4 Br 0.36083(7) 1.23546(13) -0.05881(6) 0.0282(3) Uani 1 d . .
Br5 Br 0.48245(7) 0.5817(2) 0.15929(6) 0.0291(3) Uani 1 d . .
Br6 Br 0.34749(7) 0.6081(2) 0.27629(6) 0.0294(3) Uani 1 d . .
C1 C 0.1415(6) 0.4504(13) -0.0227(5) 0.023(2) Uani 1 d . .
H1 H 0.1955(6) 0.4045(13) -0.0326(5) 0.027 Uiso 1 calc R .
C2 C 0.0710(6) 0.5387(13) -0.0987(5) 0.020(2) Uani 1 d . .
H2 H 0.0154(6) 0.5775(13) -0.0897(5) 0.024 Uiso 1 calc R .
C3 C 0.1047(7) 0.7318(13) -0.1275(6) 0.025(2) Uani 1 d . .
H3A H 0.1194(7) 0.8393(13) -0.0880(6) 0.030 Uiso 1 calc R .
H3B H 0.0549(7) 0.7839(13) -0.1732(6) 0.030 Uiso 1 calc R .
C4 C 0.1920(6) 0.6930(13) -0.1478(5) 0.021(2) Uani 1 d . .
H4A H 0.2295(6) 0.5842(13) -0.1142(5) 0.025 Uiso 1 calc R .
H4B H 0.1718(6) 0.6432(13) -0.2007(5) 0.025 Uiso 1 calc R .
C5 C 0.2510(6) 0.8862(13) -0.1391(5) 0.018(2) Uani 1 d . .
H5 H 0.2130(6) 0.9938(13) -0.1742(5) 0.022 Uiso 1 calc R .
C6 C 0.2919(6) 0.9772(12) -0.0591(5) 0.021(2) Uani 1 d . .
H6 H 0.2394(6) 1.0201(12) -0.0463(5) 0.026 Uiso 1 calc R .
C7 C 0.3534(6) 0.8382(13) 0.0093(5) 0.020(2) Uani 1 d . .
H7A H 0.3232(6) 0.7046(13) 0.0068(5) 0.024 Uiso 1 calc R .
H7B H 0.4118(6) 0.8125(13) 0.0042(5) 0.024 Uiso 1 calc R .
C8 C 0.3715(6) 0.9371(13) 0.0861(5) 0.021(2) Uani 1 d . .
H8A H 0.3180(6) 1.0214(13) 0.0810(5) 0.026 Uiso 1 calc R .
H8B H 0.4233(6) 1.0319(13) 0.0972(5) 0.026 Uiso 1 calc R .
C9 C 0.3920(6) 0.7962(13) 0.1561(5) 0.021(2) Uani 1 d . .
H9 H 0.4228(6) 0.8852(13) 0.2013(5) 0.025 Uiso 1 calc R .
C10 C 0.3087(6) 0.6994(13) 0.1683(5) 0.021(2) Uani 1 d . .
H10 H 0.2647(6) 0.8137(13) 0.1617(5) 0.025 Uiso 1 calc R .
C11 C 0.2550(7) 0.5268(13) 0.1125(6) 0.027(2) Uani 1 d . .
H11A H 0.2968(7) 0.4532(13) 0.0942(6) 0.032 Uiso 1 calc R .
H11B H 0.2328(7) 0.4275(13) 0.1405(6) 0.032 Uiso 1 calc R .
C12 C 0.1748(6) 0.6051(14) 0.0442(5) 0.025(2) Uani 1 d . .
H12A H 0.1922(6) 0.7343(14) 0.0263(5) 0.030 Uiso 1 calc R .
H12B H 0.1242(6) 0.6360(14) 0.0603(5) 0.030 Uiso 1 calc R .

loop_
_atom_type_symbol
_atom_type_description
_atom_type_scat_dispersion_real
_atom_type_scat_dispersion_imag
_atom_type_scat_source
C C 0.0033 0.0016 'International Tables Vol C Tables 4.2.6.8 and 6.1.1.4'
H H 0.0000 0.0000 'International Tables Vol C Tables 4.2.6.8 and 6.1.1.4'
Br Br -0.2901 2.4595 'International Tables Vol C Tables 4.2.6.8 and 6.1.1.4'

loop_
_geom_angle_atom_site_label_1
_geom_angle_atom_site_label_2
_geom_angle_atom_site_label_3
_geom_angle
_geom_angle_site_symmetry_1
_geom_angle_site_symmetry_3
_geom_angle_publ_flag
C12 C1 C2 114.8(7) . . ?
C12 C1 Br1 108.6(6) . . ?
C2 C1 Br1 110.3(6) . . ?
C3 C2 C1 113.7(8) . . ?
C3 C2 Br2 109.6(6) . . ?
C1 C2 Br2 109.8(6) . . ?
C2 C3 C4 114.2(7) . . ?
C5 C4 C3 113.4(7) . . ?
C6 C5 C4 115.6(7) . . ?
C6 C5 Br3 110.0(6) . . ?
C4 C5 Br3 106.2(5) . . ?
C5 C6 C7 119.4(7) . . ?
C5 C6 Br4 110.6(6) . . ?
C7 C6 Br4 108.2(6) . . ?
C8 C7 C6 112.2(7) . . ?
C7 C8 C9 118.4(7) . . ?
C8 C9 C10 117.1(7) . . ?
C8 C9 Br5 110.8(6) . . ?
C10 C9 Br5 111.0(6) . . ?
C11 C10 C9 117.7(8) . . ?
C11 C10 Br6 111.0(6) . . ?
C9 C10 Br6 109.1(6) . . ?
C12 C11 C10 113.8(7) . . ?
C11 C12 C1 113.3(7) . . ?

loop_
_geom_bond_atom_site_label_1
_geom_bond_atom_site_label_2
_geom_bond_distance
_geom_bond_site_symmetry_2
_geom_bond_publ_flag
Br1 C1 1.982(9) . ?
Br2 C2 1.978(8) . ?
Br3 C5 1.993(9) . ?
Br4 C6 1.974(8) . ?
Br5 C9 1.957(8) . ?
Br6 C10 1.962(8) . ?
C1 C12 1.522(12) . ?
C1 C2 1.534(12) . ?
C2 C3 1.522(12) . ?
C3 C4 1.574(13) . ?
C4 C5 1.515(12) . ?
C5 C6 1.501(12) . ?
C6 C7 1.552(12) . ?
C7 C8 1.494(12) . ?
C8 C9 1.519(12) . ?
C9 C10 1.540(12) . ?
C10 C11 1.530(12) . ?
C11 C12 1.494(12) . ?

loop_
_geom_torsion_atom_site_label_1
_geom_torsion_atom_site_label_2
_geom_torsion_atom_site_label_3
_geom_torsion_atom_site_label_4
_geom_torsion
_geom_torsion_site_symmetry_1
_geom_torsion_site_symmetry_2
_geom_torsion_site_symmetry_3
_geom_torsion_site_symmetry_4
_geom_torsion_publ_flag
C12 C1 C2 C3 56.2(11) . . . . ?
Br1 C1 C2 C3 179.3(6) . . . . ?
C12 C1 C2 Br2 179.4(6) . . . . ?
Br1 C1 C2 Br2 -57.5(7) . . . . ?
C1 C2 C3 C4 62.7(10) . . . . ?
Br2 C2 C3 C4 -60.6(9) . . . . ?
C2 C3 C4 C5 -152.6(8) . . . . ?
C3 C4 C5 C6 61.5(10) . . . . ?
C3 C4 C5 Br3 -176.2(6) . . . . ?
C4 C5 C6 C7 56.6(11) . . . . ?
Br3 C5 C6 C7 -63.7(9) . . . . ?
C4 C5 C6 Br4 -176.9(6) . . . . ?
Br3 C5 C6 Br4 62.7(6) . . . . ?
C5 C6 C7 C8 -167.8(8) . . . . ?
Br4 C6 C7 C8 64.7(8) . . . . ?
C6 C7 C8 C9 153.6(8) . . . . ?
C7 C8 C9 C10 -82.4(10) . . . . ?
C7 C8 C9 Br5 46.2(10) . . . . ?
C8 C9 C10 C11 71.5(10) . . . . ?
Br5 C9 C10 C11 -57.0(9) . . . . ?
C8 C9 C10 Br6 -160.8(6) . . . . ?
Br5 C9 C10 Br6 70.6(6) . . . . ?
C9 C10 C11 C12 -92.5(10) . . . . ?
Br6 C10 C11 C12 140.8(7) . . . . ?
C10 C11 C12 C1 161.2(8) . . . . ?
C2 C1 C12 C11 -169.7(8) . . . . ?
Br1 C1 C12 C11 66.3(9) . . . . ?

loop_
_cod_related_entry_id
_cod_related_entry_database
_cod_related_entry_code
1 ChemSpider 17499
